data_4061424
loop_
_publ_author_name
'Maire, Pascal'
'Breher, Frank'
'Sch\"onberg, Hartmut'
'Gr\"utzmacher, Hansj\"org'

_publ_section_title
;
 Chiral Rhodium(I) and Iridium(I) Amino-Olefin Complexes: pK~a~, N--H Bond
 Dissociation Energy, and Catalytic Transfer Hydrogenation
;
_journal_coden_ASTM JOCEAH
_journal_issue 13
_journal_name_full Organometallics
_journal_page_first 3207
_journal_page_last 3218
_journal_paper_doi 10.1021/om0500927
_journal_volume 24
_journal_year 2005
_chemical_absolute_configuration syn
_chemical_formula_moiety 'C36 H33 N2 Rh, 2(C4 H8 O)'
_chemical_formula_sum 'C44 H49 N2 O2 Rh'
_chemical_formula_weight 740.76
_space_group_IT_number 19
_space_group_name_Hall 'P 2ac 2ab'
_space_group_name_H-M_alt 'P 21 21 21'
_symmetry_cell_setting orthorhombic
_symmetry_space_group_name_Hall 'P 2ac 2ab'
_symmetry_space_group_name_H-M 'P 21 21 21'
_cell_angle_alpha 90.00
_cell_angle_beta 90.00
_cell_angle_gamma 90.00
_cell_formula_units_Z 4
_cell_length_a 13.1017(8)
_cell_length_b 15.3873(9)
_cell_length_c 17.6382(11)
_cell_measurement_temperature 200(2)
_cell_volume 3555.9(4)
_diffrn_ambient_temperature 200(2)
_exptl_crystal_density_diffrn 1.384
_cod_original_sg_symbol_Hall P2ac2ab
_cod_database_code 4061424

loop_
_symmetry_equiv_pos_as_xyz
'x, y, z'
'-x+1/2, -y, z+1/2'
'-x, y+1/2, -z+1/2'
'x+1/2, -y+1/2, -z'

loop_
_atom_site_label
_atom_site_type_symbol
_atom_site_fract_x
_atom_site_fract_y
_atom_site_fract_z
_atom_site_U_iso_or_equiv
_atom_site_adp_type
_atom_site_occupancy
_atom_site_symmetry_multiplicity
_atom_site_calc_flag
_atom_site_refinement_flags
_atom_site_disorder_assembly
_atom_site_disorder_group
Rh1 Rh 0.405399(14) 0.028733(12) 0.165701(10) 0.02474(6) Uani 1 1 d . . .
N1 N 0.55083(16) 0.03300(15) 0.19222(12) 0.0269(4) Uani 1 1 d . . .
C1 C 0.5875(2) 0.09547(16) 0.24859(13) 0.0278(5) Uani 1 1 d . . .
H1A H 0.6621 0.0851 0.2567 0.033 Uiso 1 1 calc R . .
O1 O 0.6558(5) 0.0546(4) -0.0428(3) 0.154(2) Uani 1 1 d . . .
N2 N 0.44275(16) -0.10017(14) 0.13585(12) 0.0258(4) Uani 1 1 d . . .
H2 H 0.4307 -0.1337 0.1788 0.031 Uiso 1 1 calc R . .
C2 C 0.5740(2) 0.18684(17) 0.21746(14) 0.0301(6) Uani 1 1 d . . .
O2 O 0.0199(4) 0.1250(5) 0.2008(3) 0.152(2) Uani 1 1 d U . .
C3 C 0.4786(2) 0.21341(17) 0.18967(15) 0.0319(5) Uani 1 1 d . . .
C4 C 0.3855(2) 0.16107(17) 0.19810(15) 0.0313(5) Uani 1 1 d . . .
H4A H 0.3237 0.1888 0.1753 0.038 Uiso 1 1 calc R . .
C5 C 0.3629(2) 0.10518(17) 0.26018(14) 0.0288(5) Uani 1 1 d . . .
H5A H 0.2883 0.1020 0.2718 0.035 Uiso 1 1 calc R . .
C6 C 0.42741(19) 0.09133(15) 0.32725(15) 0.0287(5) Uani 1 1 d . . .
C7 C 0.5338(2) 0.08776(16) 0.32466(15) 0.0294(5) Uani 1 1 d . . .
C8 C 0.6558(2) 0.2439(2) 0.21415(16) 0.0383(6) Uani 1 1 d . . .
H8A H 0.7197 0.2273 0.2352 0.046 Uiso 1 1 calc R . .
C9 C 0.6455(3) 0.3255(2) 0.18029(18) 0.0481(8) Uani 1 1 d . . .
H9A H 0.7020 0.3643 0.1791 0.058 Uiso 1 1 calc R . .
C10 C 0.5544(3) 0.3496(2) 0.14891(18) 0.0480(9) Uani 1 1 d . . .
H10A H 0.5483 0.4039 0.1237 0.058 Uiso 1 1 calc R . .
C11 C 0.4702(3) 0.29402(19) 0.15407(17) 0.0413(7) Uani 1 1 d . . .
H11A H 0.4065 0.3114 0.1331 0.050 Uiso 1 1 calc R . .
C12 C 0.3794(2) 0.08274(19) 0.39793(16) 0.0357(6) Uani 1 1 d . . .
H12A H 0.3070 0.0839 0.4008 0.043 Uiso 1 1 calc R . .
C13 C 0.4361(3) 0.0726(2) 0.46366(17) 0.0461(8) Uani 1 1 d . . .
H13A H 0.4024 0.0675 0.5112 0.055 Uiso 1 1 calc R . .
C14 C 0.5413(3) 0.0697(2) 0.46032(18) 0.0468(8) Uani 1 1 d . . .
H14A H 0.5806 0.0625 0.5052 0.056 Uiso 1 1 calc R . .
C15 C 0.5889(3) 0.07761(19) 0.39039(15) 0.0374(6) Uani 1 1 d . . .
H15A H 0.6613 0.0759 0.3879 0.045 Uiso 1 1 calc R . .
C16 C 0.3799(2) -0.13869(18) 0.07434(15) 0.0304(5) Uani 1 1 d . . .
H16A H 0.4112 -0.1954 0.0592 0.036 Uiso 1 1 calc R . .
C17 C 0.2736(2) -0.15650(18) 0.10539(15) 0.0324(5) Uani 1 1 d . . .
C18 C 0.2163(2) -0.0903(2) 0.13966(15) 0.0334(5) Uani 1 1 d . . .
C19 C 0.2480(2) 0.0014(2) 0.14040(16) 0.0333(6) Uani 1 1 d . . .
H19A H 0.1994 0.0398 0.1685 0.040 Uiso 1 1 calc R . .
C20 C 0.2965(2) 0.04383(18) 0.07914(15) 0.0335(6) Uani 1 1 d . . .
H20A H 0.2737 0.1053 0.0720 0.040 Uiso 1 1 calc R . .
C21 C 0.3374(2) 0.00401(19) 0.00963(15) 0.0321(5) Uani 1 1 d . . .
C22 C 0.3760(2) -0.08081(18) 0.00555(15) 0.0303(5) Uani 1 1 d . . .
C23 C 0.2339(2) -0.2406(2) 0.09958(18) 0.0412(7) Uani 1 1 d . . .
H23A H 0.2720 -0.2845 0.0745 0.049 Uiso 1 1 calc R . .
C24 C 0.1392(3) -0.2602(3) 0.1302(2) 0.0546(9) Uani 1 1 d . . .
H24A H 0.1128 -0.3176 0.1264 0.066 Uiso 1 1 calc R . .
C25 C 0.0843(2) -0.1973(3) 0.1657(2) 0.0544(8) Uani 1 1 d . . .
H25A H 0.0198 -0.2110 0.1873 0.065 Uiso 1 1 calc R . .
C26 C 0.1219(2) -0.1129(2) 0.17053(18) 0.0431(7) Uani 1 1 d . . .
H26A H 0.0823 -0.0697 0.1954 0.052 Uiso 1 1 calc R . .
C27 C 0.3398(2) 0.0559(2) -0.05609(17) 0.0425(7) Uani 1 1 d . . .
H27A H 0.3158 0.1141 -0.0544 0.051 Uiso 1 1 calc R . .
C28 C 0.3775(3) 0.0215(3) -0.12364(18) 0.0540(9) Uani 1 1 d . . .
H28A H 0.3792 0.0570 -0.1677 0.065 Uiso 1 1 calc R . .
C29 C 0.4121(3) -0.0618(3) -0.12780(17) 0.0514(8) Uani 1 1 d . . .
H29A H 0.4360 -0.0847 -0.1745 0.062 Uiso 1 1 calc R . .
C30 C 0.4119(2) -0.1123(2) -0.06370(16) 0.0401(6) Uani 1 1 d . . .
H30A H 0.4368 -0.1702 -0.0665 0.048 Uiso 1 1 calc R . .
C31 C 0.6019(2) -0.05171(15) 0.19008(14) 0.0270(5) Uani 1 1 d . . .
H31A H 0.5862 -0.0837 0.2380 0.032 Uiso 1 1 calc R . .
C32 C 0.55549(19) -0.10121(17) 0.12377(14) 0.0264(5) Uani 1 1 d . . .
H32A H 0.5703 -0.0678 0.0764 0.032 Uiso 1 1 calc R . .
C33 C 0.6008(2) -0.19229(17) 0.11449(17) 0.0361(6) Uani 1 1 d . . .
H33A H 0.5831 -0.2282 0.1591 0.043 Uiso 1 1 calc R . .
H33B H 0.5714 -0.2203 0.0689 0.043 Uiso 1 1 calc R . .
C34 C 0.7164(3) -0.1873(2) 0.1066(2) 0.0489(8) Uani 1 1 d . . .
H34A H 0.7449 -0.2468 0.1046 0.059 Uiso 1 1 calc R . .
H34B H 0.7338 -0.1576 0.0585 0.059 Uiso 1 1 calc R . .
C35 C 0.7640(2) -0.1388(2) 0.1717(2) 0.0507(8) Uani 1 1 d . . .
H35A H 0.8384 -0.1337 0.1632 0.061 Uiso 1 1 calc R . .
H35B H 0.7533 -0.1719 0.2191 0.061 Uiso 1 1 calc R . .
C36 C 0.7177(2) -0.04719(18) 0.18035(18) 0.0382(6) Uani 1 1 d . . .
H36A H 0.7482 -0.0181 0.2250 0.046 Uiso 1 1 calc R . .
H36B H 0.7341 -0.0121 0.1349 0.046 Uiso 1 1 calc R . .
C100 C 0.6953(6) 0.1067(5) -0.1052(4) 0.121(3) Uani 1 1 d . . .
H10B H 0.7560 0.0781 -0.1273 0.146 Uiso 1 1 calc R . .
H10C H 0.6428 0.1120 -0.1453 0.146 Uiso 1 1 calc R . .
C101 C 0.7217(5) 0.1891(3) -0.0787(4) 0.097(2) Uani 1 1 d . . .
H10D H 0.7968 0.1960 -0.0789 0.116 Uiso 1 1 calc R . .
H10E H 0.6919 0.2343 -0.1120 0.116 Uiso 1 1 calc R . .
C102 C 0.6844(7) 0.1982(5) -0.0053(5) 0.129(3) Uani 1 1 d . . .
H10F H 0.6477 0.2541 -0.0001 0.155 Uiso 1 1 calc R . .
H10G H 0.7413 0.1972 0.0315 0.155 Uiso 1 1 calc R . .
C103 C 0.6163(5) 0.1271(4) 0.0085(4) 0.1023(19) Uani 1 1 d . . .
H10I H 0.5453 0.1429 -0.0048 0.123 Uiso 1 1 calc R . .
H10H H 0.6186 0.1093 0.0624 0.123 Uiso 1 1 calc R . .
C200 C -0.0714(8) 0.0934(7) 0.1832(7) 0.175(4) Uani 1 1 d U . .
H20B H -0.1254 0.1203 0.2146 0.209 Uiso 1 1 calc R . .
H20C H -0.0734 0.0296 0.1902 0.209 Uiso 1 1 calc R . .
C201 C -0.0838(13) 0.1165(11) 0.1034(8) 0.241(6) Uani 1 1 d U . .
H20D H -0.1558 0.1153 0.0866 0.289 Uiso 1 1 calc R . .
H20E H -0.0409 0.0810 0.0691 0.289 Uiso 1 1 calc R . .
C202 C -0.0429(13) 0.2083(13) 0.1144(11) 0.289(9) Uani 1 1 d U . .
H20I H -0.0336 0.2389 0.0655 0.347 Uiso 1 1 calc R . .
H20H H -0.0873 0.2432 0.1480 0.347 Uiso 1 1 calc R . .
C203 C 0.0486(8) 0.1886(7) 0.1480(7) 0.168(4) Uani 1 1 d U . .
H20F H 0.0785 0.2401 0.1733 0.202 Uiso 1 1 calc R . .
H20G H 0.0980 0.1653 0.1107 0.202 Uiso 1 1 calc R . .

loop_
_atom_site_aniso_label
_atom_site_aniso_U_11
_atom_site_aniso_U_22
_atom_site_aniso_U_33
_atom_site_aniso_U_23
_atom_site_aniso_U_13
_atom_site_aniso_U_12
Rh1 0.02533(9) 0.02411(9) 0.02478(9) -0.00205(7) -0.00023(7) 0.00251(7)
N1 0.0264(9) 0.0252(9) 0.0290(9) -0.0053(9) 0.0009(7) -0.0002(9)
C1 0.0273(11) 0.0288(11) 0.0275(11) -0.0024(9) 0.0011(10) -0.0022(11)
O1 0.203(6) 0.141(5) 0.118(4) 0.002(4) 0.031(4) -0.015(4)
N2 0.0267(10) 0.0264(10) 0.0244(9) 0.0014(8) -0.0009(8) -0.0007(8)
C2 0.0390(15) 0.0269(12) 0.0246(11) -0.0040(9) 0.0069(10) -0.0057(10)
O2 0.098(3) 0.219(6) 0.139(4) 0.059(4) -0.011(3) -0.019(4)
C3 0.0426(15) 0.0250(12) 0.0280(12) -0.0041(10) 0.0053(11) 0.0000(10)
C4 0.0357(15) 0.0276(12) 0.0306(12) -0.0028(10) -0.0013(10) 0.0052(10)
C5 0.0307(12) 0.0276(12) 0.0281(12) -0.0059(10) 0.0061(10) 0.0005(10)
C6 0.0366(13) 0.0200(10) 0.0295(12) -0.0043(10) 0.0060(10) -0.0015(9)
C7 0.0360(13) 0.0235(11) 0.0286(12) -0.0021(10) 0.0006(10) -0.0036(9)
C8 0.0436(16) 0.0414(16) 0.0299(13) -0.0072(12) 0.0093(12) -0.0129(13)
C9 0.066(2) 0.0378(16) 0.0404(18) -0.0049(13) 0.0143(15) -0.0210(15)
C10 0.077(2) 0.0278(14) 0.0393(18) 0.0034(12) 0.0134(15) -0.0072(14)
C11 0.0570(18) 0.0292(13) 0.0375(16) 0.0007(12) 0.0076(13) 0.0039(12)
C12 0.0438(16) 0.0294(13) 0.0340(13) -0.0023(11) 0.0082(11) -0.0039(11)
C13 0.065(2) 0.0441(17) 0.0295(14) 0.0002(12) 0.0080(13) -0.0076(15)
C14 0.058(2) 0.0535(19) 0.0294(14) 0.0020(13) -0.0059(13) -0.0049(16)
C15 0.0413(15) 0.0384(14) 0.0325(13) 0.0004(11) -0.0052(12) -0.0025(13)
C16 0.0318(14) 0.0282(12) 0.0311(12) -0.0051(10) -0.0002(10) 0.0031(10)
C17 0.0324(13) 0.0345(13) 0.0303(13) -0.0002(10) -0.0080(10) -0.0034(11)
C18 0.0292(12) 0.0445(15) 0.0264(11) 0.0004(11) -0.0060(10) 0.0008(12)
C19 0.0269(12) 0.0417(14) 0.0313(12) -0.0078(11) -0.0035(10) 0.0056(10)
C20 0.0352(14) 0.0336(14) 0.0318(13) -0.0019(10) -0.0077(10) 0.0068(11)
C21 0.0311(13) 0.0376(13) 0.0275(12) 0.0021(10) -0.0050(10) -0.0012(10)
C22 0.0296(12) 0.0358(13) 0.0255(11) -0.0036(11) -0.0009(9) -0.0009(10)
C23 0.0407(16) 0.0385(15) 0.0445(17) 0.0029(13) -0.0178(13) -0.0076(13)
C24 0.0440(18) 0.056(2) 0.064(2) 0.0119(18) -0.0173(16) -0.0208(16)
C25 0.0326(15) 0.076(2) 0.0546(18) 0.0083(19) -0.0047(17) -0.0158(15)
C26 0.0301(13) 0.0637(19) 0.0354(14) 0.0010(15) -0.0044(12) -0.0016(12)
C27 0.0413(16) 0.0510(18) 0.0352(14) 0.0105(13) -0.0067(12) -0.0011(13)
C28 0.0537(19) 0.078(3) 0.0305(14) 0.0186(17) -0.0003(12) -0.0017(18)
C29 0.0464(18) 0.081(2) 0.0270(13) -0.0040(14) 0.0075(14) 0.0021(18)
C30 0.0357(14) 0.0525(17) 0.0320(13) -0.0088(12) -0.0011(12) 0.0020(14)
C31 0.0288(12) 0.0260(11) 0.0263(10) 0.0020(8) 0.0001(9) 0.0028(9)
C32 0.0281(11) 0.0260(12) 0.0253(11) 0.0008(9) 0.0027(9) 0.0025(9)
C33 0.0362(14) 0.0257(12) 0.0463(15) -0.0058(10) 0.0001(13) 0.0070(12)
C34 0.0403(16) 0.0427(17) 0.064(2) -0.0105(15) 0.0051(15) 0.0134(14)
C35 0.0307(14) 0.0521(18) 0.069(2) -0.0140(18) -0.0067(15) 0.0156(13)
C36 0.0277(12) 0.0372(15) 0.0496(17) -0.0038(11) -0.0002(11) 0.0011(10)
C100 0.158(7) 0.115(5) 0.091(4) 0.006(4) 0.058(4) 0.025(5)
C101 0.099(4) 0.059(3) 0.133(5) 0.015(3) 0.068(4) -0.004(3)
C102 0.156(7) 0.107(5) 0.124(6) -0.013(5) -0.005(5) -0.007(5)
C103 0.117(5) 0.107(4) 0.083(4) 0.013(3) 0.039(4) -0.003(4)
C200 0.146(6) 0.171(7) 0.207(8) 0.008(7) -0.049(6) -0.055(6)
C201 0.273(10) 0.249(10) 0.201(9) -0.046(8) -0.051(8) -0.045(9)
C202 0.275(11) 0.276(12) 0.317(12) 0.077(9) -0.047(9) 0.011(9)
C203 0.171(7) 0.139(7) 0.194(8) 0.030(6) 0.006(6) -0.006(6)

loop_
_geom_bond_atom_site_label_1
_geom_bond_atom_site_label_2
_geom_bond_distance
_geom_bond_site_symmetry_2
_geom_bond_publ_flag
Rh1 N1 1.963(2) . ?
Rh1 C20 2.102(3) . ?
Rh1 N2 2.110(2) . ?
Rh1 C5 2.114(2) . ?
Rh1 C4 2.131(3) . ?
Rh1 C19 2.151(3) . ?
N1 C1 1.464(3) . ?
N1 C31 1.466(3) . ?
C1 C2 1.520(4) . ?
C1 C7 1.520(3) . ?
C1 H1A 1.0000 . ?
O1 C100 1.457(8) . ?
O1 C103 1.527(8) . ?
N2 C16 1.486(3) . ?
N2 C32 1.492(3) . ?
N2 H2 0.9300 . ?
C2 C8 1.387(4) . ?
C2 C3 1.402(4) . ?
O2 C200 1.328(9) . ?
O2 C203 1.402(11) . ?
C3 C11 1.395(4) . ?
C3 C4 1.469(4) . ?
C4 C5 1.423(4) . ?
C4 H4A 1.0000 . ?
C5 C6 1.469(4) . ?
C5 H5A 1.0000 . ?
C6 C7 1.395(4) . ?
C6 C12 1.403(4) . ?
C7 C15 1.375(4) . ?
C8 C9 1.397(5) . ?
C8 H8A 0.9500 . ?
C9 C10 1.367(5) . ?
C9 H9A 0.9500 . ?
C10 C11 1.400(5) . ?
C10 H10A 0.9500 . ?
C11 H11A 0.9500 . ?
C12 C13 1.386(5) . ?
C12 H12A 0.9500 . ?
C13 C14 1.381(5) . ?
C13 H13A 0.9500 . ?
C14 C15 1.387(4) . ?
C14 H14A 0.9500 . ?
C15 H15A 0.9500 . ?
C16 C22 1.506(4) . ?
C16 C17 1.521(4) . ?
C16 H16A 1.0000 . ?
C17 C23 1.398(4) . ?
C17 C18 1.403(4) . ?
C18 C26 1.396(4) . ?
C18 C19 1.471(4) . ?
C19 C20 1.413(4) . ?
C19 H19A 1.0000 . ?
C20 C21 1.471(4) . ?
C20 H20A 1.0000 . ?
C21 C22 1.402(4) . ?
C21 C27 1.408(4) . ?
C22 C30 1.396(4) . ?
C23 C24 1.387(5) . ?
C23 H23A 0.9500 . ?
C24 C25 1.358(6) . ?
C24 H24A 0.9500 . ?
C25 C26 1.391(5) . ?
C25 H25A 0.9500 . ?
C26 H26A 0.9500 . ?
C27 C28 1.394(5) . ?
C27 H27A 0.9500 . ?
C28 C29 1.362(6) . ?
C28 H28A 0.9500 . ?
C29 C30 1.372(5) . ?
C29 H29A 0.9500 . ?
C30 H30A 0.9500 . ?
C31 C32 1.522(3) . ?
C31 C36 1.528(4) . ?
C31 H31A 1.0000 . ?
C32 C33 1.531(3) . ?
C32 H32A 1.0000 . ?
C33 C34 1.523(5) . ?
C33 H33A 0.9900 . ?
C33 H33B 0.9900 . ?
C34 C35 1.504(5) . ?
C34 H34A 0.9900 . ?
C34 H34B 0.9900 . ?
C35 C36 1.542(4) . ?
C35 H35A 0.9900 . ?
C35 H35B 0.9900 . ?
C36 H36A 0.9900 . ?
C36 H36B 0.9900 . ?
C100 C101 1.395(9) . ?
C100 H10B 0.9900 . ?
C100 H10C 0.9900 . ?
C101 C102 1.390(10) . ?
C101 H10D 0.9900 . ?
C101 H10E 0.9900 . ?
C102 C103 1.432(9) . ?
C102 H10F 0.9900 . ?
C102 H10G 0.9900 . ?
C103 H10I 0.9900 . ?
C103 H10H 0.9900 . ?
C200 C201 1.460(15) . ?
C200 H20B 0.9900 . ?
C200 H20C 0.9900 . ?
C201 C202 1.522(19) . ?
C201 H20D 0.9900 . ?
C201 H20E 0.9900 . ?
C202 C203 1.372(16) . ?
C202 H20I 0.9900 . ?
C202 H20H 0.9900 . ?
C203 H20F 0.9900 . ?
C203 H20G 0.9900 . ?
